data_4073300
loop_
_publ_author_name
'Chernyshova, Eleonora S.'
'Goddard, Richard'
'P\"orschke, Klaus-Richard'

_publ_section_title
;
 Mononuclear NHC&#x2212;Pd&#x2212;\p-Allyl Complexes Containing Weakly
 Coordinating Ligands
;
_journal_issue 13
_journal_name_full Organometallics
_journal_page_first 3236
_journal_paper_doi 10.1021/om0702274
_journal_volume 26
_journal_year 2007
_chemical_compound_source toluene
_chemical_formula_moiety 'C14 H25 B F4 N2 Pd'
_chemical_formula_sum 'C14 H25 B F4 N2 Pd'
_chemical_formula_weight 414.57
_chemical_melting_point ?
_chemical_name_systematic
; 
 (\h^3^-allyl)-(tetrafluoroborato-F)-(1,3-bis(tert-butyl)-
 imidazol-2-ylidine)-palladium(ii)
 
;
_space_group_IT_number 2
_symmetry_cell_setting triclinic
_symmetry_Int_Tables_number 2
_symmetry_space_group_name_Hall '-P 1'
_symmetry_space_group_name_H-M 'P -1'
_atom_sites_solution_hydrogens geom
_atom_sites_solution_primary direct
_atom_sites_solution_secondary difmap
_cell_angle_alpha 103.688(2)
_cell_angle_beta 90.954(2)
_cell_angle_gamma 97.222(2)
_cell_formula_units_Z 2
_cell_length_a 8.5926(5)
_cell_length_b 9.9062(5)
_cell_length_c 10.5937(5)
_cell_measurement_reflns_used 73734
_cell_measurement_temperature 100
_cell_measurement_theta_max 33.14
_cell_measurement_theta_min 2.91
_cell_volume 868.17(8)
_computing_cell_refinement 'Denzo / Scalepack (Otwinowski 1997)'
_computing_data_collection 'Collect software (Nonius, 1998)'
_computing_data_reduction 'Denzo / Scalepack (Otwinowski 1997)'
_computing_molecular_graphics 'DIAMOND (Crystal Impact GbR, 2005)'
_computing_structure_refinement 'SHELXL-97 (Sheldrick, 1997)'
_computing_structure_solution 'SHELXS-97 (Sheldrick, 1990)'
_diffrn_ambient_temperature 100
_diffrn_measured_fraction_theta_full 0.993
_diffrn_measured_fraction_theta_max 0.993
_diffrn_measurement_device_type 'Nonius KappaCCD'
_diffrn_measurement_method 'CCD \w-scan'
_diffrn_radiation_monochromator graphite
_diffrn_radiation_source '0.3 mm focus rotating anode'
_diffrn_radiation_type MoK\a
_diffrn_radiation_wavelength 0.71073
_diffrn_reflns_av_R_equivalents 0.0477
_diffrn_reflns_av_sigmaI/netI 0.0407
_diffrn_reflns_limit_h_max 13
_diffrn_reflns_limit_h_min -13
_diffrn_reflns_limit_k_max 15
_diffrn_reflns_limit_k_min -15
_diffrn_reflns_limit_l_max 14
_diffrn_reflns_limit_l_min -16
_diffrn_reflns_number 24774
_diffrn_reflns_theta_full 33.07
_diffrn_reflns_theta_max 33.07
_diffrn_reflns_theta_min 4.25
_diffrn_standards_decay_% 0.0
_diffrn_standards_number 0
_exptl_absorpt_coefficient_mu 1.103
_exptl_absorpt_correction_T_max 1.0
_exptl_absorpt_correction_T_min 0.80332
_exptl_absorpt_correction_type multi-scan
_exptl_absorpt_process_details 'Scalepack, Otwinowski (1997)'
_exptl_crystal_colour 'pale yellow'
_exptl_crystal_density_diffrn 1.586
_exptl_crystal_density_meas ?
_exptl_crystal_density_method none
_exptl_crystal_description prism
_exptl_crystal_F_000 420
_exptl_crystal_size_max 0.30
_exptl_crystal_size_mid 0.10
_exptl_crystal_size_min 0.10
_refine_diff_density_max 1.004
_refine_diff_density_min -0.823
_refine_diff_density_rms 0.108
_refine_ls_extinction_method none
_refine_ls_goodness_of_fit_ref 1.114
_refine_ls_hydrogen_treatment constr
_refine_ls_matrix_type full
_refine_ls_number_parameters 208
_refine_ls_number_reflns 6538
_refine_ls_number_restraints 0
_refine_ls_restrained_S_all 1.114
_refine_ls_R_factor_all 0.0546
_refine_ls_R_factor_gt 0.0427
_refine_ls_shift/su_max 0.000
_refine_ls_shift/su_mean 0.000
_refine_ls_structure_factor_coef Fsqd
_refine_ls_weighting_details 'calc w=1/[\s^2^(Fo^2^)+(0.0277P)^2^+1.1423P] where P=(Fo^2^+2Fc^2^)/3'
_refine_ls_weighting_scheme calc
_refine_ls_wR_factor_gt 0.0855
_refine_ls_wR_factor_ref 0.0900
_reflns_number_gt 5695
_reflns_number_total 6538
_reflns_threshold_expression I>2\s(I)
_cod_data_source_file om0702274si20070309_074405.cif
_cod_data_source_block 12a
_cod_depositor_comments
;
The following automatic conversions were performed:

'_chemical_melting_point' value 'not measured' was changed to '?' -
the value is undefined or not given.

Automatic conversion script
Id: cif_fix_values 1715 2011-07-08 13:25:40Z adriana 

The following automatic conversions were performed:

'_exptl_crystal_density_meas' value 'none' was changed to '?' - the
value is perceived as not measured.

Automatic conversion script
Id: cif_fix_values 3008 2015-01-20 13:52:24Z robertas 
;
_cod_database_code 4073300

loop_
_symmetry_equiv_pos_as_xyz
'x, y, z'
'-x, -y, -z'

loop_
_atom_site_label
_atom_site_type_symbol
_atom_site_fract_x
_atom_site_fract_y
_atom_site_fract_z
_atom_site_U_iso_or_equiv
_atom_site_adp_type
_atom_site_occupancy
_atom_site_symmetry_multiplicity
_atom_site_calc_flag
_atom_site_refinement_flags
_atom_site_disorder_assembly
_atom_site_disorder_group
C1 C 0.3666(3) 0.0124(3) 0.2887(3) 0.0330(6) Uani 1 1 d . A 1
H1A H 0.4104 0.0374 0.3774 0.040 Uiso 1 1 calc R A 1
H1B H 0.4445 -0.0078 0.2241 0.040 Uiso 1 1 calc R A 1
C2A C 0.2505(6) 0.0909(5) 0.2606(6) 0.0279(10) Uani 0.50 1 d P A 1
H2A H 0.2536 0.1251 0.1810 0.033 Uiso 0.50 1 calc PR A 1
C2B C 0.2631(8) 0.0747(6) 0.3792(8) 0.0472(17) Uani 0.50 1 d P B 2
C3 C 0.1212(4) 0.0995(3) 0.3344(4) 0.0412(7) Uani 1 1 d . A 1
H3A H 0.0317 0.1321 0.2996 0.049 Uiso 1 1 calc R A 1
H3B H 0.1403 0.1352 0.4276 0.049 Uiso 1 1 calc R A 1
C4 C 0.2288(2) -0.3114(2) 0.1817(2) 0.0178(4) Uani 1 1 d . A 1
C5 C 0.3096(3) -0.5221(2) 0.1657(2) 0.0232(4) Uani 1 1 d . A 1
H5 H 0.3404 -0.6000 0.1889 0.028 Uiso 1 1 calc R A 1
C6 C 0.3008(3) -0.5019(2) 0.0449(2) 0.0249(4) Uani 1 1 d . A 1
H6 H 0.3244 -0.5632 -0.0312 0.030 Uiso 1 1 calc R A 1
C7 C 0.2654(3) -0.3837(2) 0.3943(2) 0.0190(4) Uani 1 1 d . A 1
C8 C 0.1143(4) -0.3299(3) 0.4453(3) 0.0341(6) Uani 1 1 d . A 1
H8A H 0.0258 -0.3966 0.4059 0.051 Uiso 1 1 calc R A 1
H8B H 0.1067 -0.2419 0.4240 0.051 Uiso 1 1 calc R A 1
H8C H 0.1152 -0.3173 0.5380 0.051 Uiso 1 1 calc R A 1
C9 C 0.2751(4) -0.5237(3) 0.4282(3) 0.0299(5) Uani 1 1 d . A 1
H9A H 0.1847 -0.5889 0.3904 0.045 Uiso 1 1 calc R A 1
H9B H 0.2781 -0.5106 0.5210 0.045 Uiso 1 1 calc R A 1
H9C H 0.3686 -0.5598 0.3945 0.045 Uiso 1 1 calc R A 1
C10 C 0.4089(3) -0.2804(3) 0.4549(3) 0.0325(6) Uani 1 1 d . A 1
H10A H 0.5025 -0.3167 0.4215 0.049 Uiso 1 1 calc R A 1
H10B H 0.4114 -0.2674 0.5477 0.049 Uiso 1 1 calc R A 1
H10C H 0.4033 -0.1921 0.4336 0.049 Uiso 1 1 calc R A 1
C11 C 0.2332(3) -0.3087(3) -0.0582(2) 0.0281(5) Uani 1 1 d . A 1
C12 C 0.0832(4) -0.2392(5) -0.0499(4) 0.0503(9) Uani 1 1 d . A 1
H12A H -0.0060 -0.3082 -0.0505 0.075 Uiso 1 1 calc R A 1
H12B H 0.0735 -0.1988 -0.1231 0.075 Uiso 1 1 calc R A 1
H12C H 0.0882 -0.1670 0.0291 0.075 Uiso 1 1 calc R A 1
C13 C 0.2267(6) -0.4241(4) -0.1838(3) 0.0616(12) Uani 1 1 d . A 1
H13A H 0.1370 -0.4928 -0.1852 0.092 Uiso 1 1 calc R A 1
H13B H 0.3206 -0.4679 -0.1878 0.092 Uiso 1 1 calc R A 1
H13C H 0.2184 -0.3838 -0.2573 0.092 Uiso 1 1 calc R A 1
C14 C 0.3765(4) -0.1999(3) -0.0570(3) 0.0378(6) Uani 1 1 d . A 1
H14A H 0.4699 -0.2446 -0.0629 0.057 Uiso 1 1 calc R A 1
H14B H 0.3824 -0.1282 0.0223 0.057 Uiso 1 1 calc R A 1
H14C H 0.3671 -0.1588 -0.1298 0.057 Uiso 1 1 calc R A 1
B1 B -0.2354(4) -0.1449(3) 0.2278(4) 0.0404(8) Uani 1 1 d . A 1
F1 F -0.09962(18) -0.21248(16) 0.23858(18) 0.0337(4) Uani 1 1 d . A 1
F2 F -0.2479(3) -0.0492(3) 0.3409(4) 0.1147(16) Uani 1 1 d . A 1
F3 F -0.2152(3) -0.0832(4) 0.1257(4) 0.1143(15) Uani 1 1 d . A 1
F4 F -0.36486(19) -0.24445(19) 0.20385(18) 0.0374(4) Uani 1 1 d . A 1
N1 N 0.2641(2) -0.40529(18) 0.24921(17) 0.0170(3) Uani 1 1 d . A 1
N2 N 0.2501(2) -0.3729(2) 0.05495(18) 0.0206(4) Uani 1 1 d . A 1
Pd1 Pd 0.15345(2) -0.119027(17) 0.254074(19) 0.02175(6) Uani 1 1 d . A 1

loop_
_atom_site_aniso_label
_atom_site_aniso_U_11
_atom_site_aniso_U_22
_atom_site_aniso_U_33
_atom_site_aniso_U_23
_atom_site_aniso_U_13
_atom_site_aniso_U_12
C1 0.0282(12) 0.0205(10) 0.0477(16) 0.0065(10) -0.0030(11) -0.0028(9)
C2A 0.032(2) 0.0126(17) 0.039(3) 0.0059(17) -0.004(2) 0.0021(16)
C2B 0.035(3) 0.019(2) 0.081(5) 0.000(3) 0.004(3) 0.001(2)
C3 0.0391(16) 0.0177(11) 0.064(2) 0.0011(12) -0.0036(14) 0.0094(10)
C4 0.0170(9) 0.0177(8) 0.0185(9) 0.0051(7) -0.0015(7) 0.0006(7)
C5 0.0290(11) 0.0175(9) 0.0236(11) 0.0032(8) 0.0040(9) 0.0076(8)
C6 0.0312(12) 0.0210(10) 0.0207(10) 0.0012(8) 0.0039(9) 0.0036(8)
C7 0.0235(10) 0.0197(9) 0.0144(9) 0.0036(7) 0.0008(7) 0.0054(7)
C8 0.0354(14) 0.0506(16) 0.0222(11) 0.0110(11) 0.0076(10) 0.0225(12)
C9 0.0433(15) 0.0257(11) 0.0239(11) 0.0107(9) 0.0040(10) 0.0074(10)
C10 0.0364(14) 0.0329(13) 0.0262(12) 0.0098(10) -0.0106(10) -0.0067(10)
C11 0.0328(13) 0.0335(12) 0.0197(10) 0.0116(9) -0.0019(9) 0.0012(10)
C12 0.0305(15) 0.087(3) 0.0496(19) 0.0463(19) -0.0005(13) 0.0131(16)
C13 0.117(4) 0.0455(19) 0.0182(13) 0.0063(12) -0.0128(17) 0.000(2)
C14 0.0381(15) 0.0432(15) 0.0390(15) 0.0248(13) 0.0077(12) 0.0023(12)
B1 0.0203(13) 0.0283(14) 0.072(2) 0.0083(15) -0.0014(14) 0.0075(11)
F1 0.0194(7) 0.0248(7) 0.0573(11) 0.0099(7) -0.0017(7) 0.0046(5)
F2 0.0402(13) 0.0836(19) 0.166(3) -0.082(2) -0.0236(16) 0.0213(13)
F3 0.0510(15) 0.136(3) 0.212(4) 0.145(3) 0.018(2) 0.0289(17)
F4 0.0214(7) 0.0401(9) 0.0446(10) -0.0013(7) 0.0019(7) 0.0034(6)
N1 0.0196(8) 0.0148(7) 0.0168(8) 0.0036(6) 0.0012(6) 0.0032(6)
N2 0.0249(9) 0.0191(8) 0.0176(8) 0.0051(7) -0.0002(7) 0.0008(7)
Pd1 0.01877(8) 0.01424(7) 0.03225(10) 0.00530(6) -0.00213(6) 0.00329(5)

loop_
_atom_type_symbol
_atom_type_description
_atom_type_scat_dispersion_real
_atom_type_scat_dispersion_imag
_atom_type_scat_source
C C 0.0033 0.0016 'International Tables Vol C Tables 4.2.6.8 and 6.1.1.4'
H H 0.0000 0.0000 'International Tables Vol C Tables 4.2.6.8 and 6.1.1.4'
B B 0.0013 0.0007 'International Tables Vol C Tables 4.2.6.8 and 6.1.1.4'
F F 0.0171 0.0103 'International Tables Vol C Tables 4.2.6.8 and 6.1.1.4'
N N 0.0061 0.0033 'International Tables Vol C Tables 4.2.6.8 and 6.1.1.4'
Pd Pd -0.9988 1.0072 'International Tables Vol C Tables 4.2.6.8 and 6.1.1.4'

loop_
_geom_angle_atom_site_label_1
_geom_angle_atom_site_label_2
_geom_angle_atom_site_label_3
_geom_angle
_geom_angle_publ_flag
C2A C1 Pd1 72.1(2) y
C3 C2A C1 118.8(4) y
C3 C2A Pd1 73.8(2) y
C1 C2A Pd1 68.8(2) y
C2A C3 Pd1 69.2(2) y
N1 C4 N2 105.04(18) y
N1 C4 Pd1 127.74(16) y
N2 C4 Pd1 127.20(16) y
C6 C5 N1 107.1(2) y
C5 C6 N2 107.2(2) y
N1 C7 C8 109.81(18) y
N1 C7 C9 108.84(18) y
C8 C7 C9 108.8(2) y
N1 C7 C10 109.07(19) y
C8 C7 C10 111.1(2) y
C9 C7 C10 109.3(2) y
N2 C11 C14 108.9(2) y
N2 C11 C12 110.2(2) y
C14 C11 C12 110.1(3) y
N2 C11 C13 108.6(2) y
C14 C11 C13 109.0(3) y
C12 C11 C13 110.0(3) y
F2 B1 F3 111.7(4) y
F2 B1 F4 110.3(3) y
F3 B1 F4 110.3(3) y
F2 B1 F1 108.9(3) y
F3 B1 F1 107.0(3) y
F4 B1 F1 108.5(2) y
B1 F1 Pd1 128.04(17) y
C4 N1 C5 110.35(18) y
C4 N1 C7 125.70(17) y
C5 N1 C7 123.82(18) y
C4 N2 C6 110.27(19) y
C4 N2 C11 126.0(2) y
C6 N2 C11 123.6(2) y
C4 Pd1 C1 101.01(10) y
C4 Pd1 C2A 133.53(16) y
C1 Pd1 C2A 39.09(16) y
C4 Pd1 C3 169.13(10) y
C1 Pd1 C3 68.13(12) y
C2A Pd1 C3 37.02(18) y
C4 Pd1 F1 92.87(7) y
C1 Pd1 F1 166.09(9) y
C2A Pd1 F1 128.78(15) y
C3 Pd1 F1 97.99(9) y

loop_
_geom_bond_atom_site_label_1
_geom_bond_atom_site_label_2
_geom_bond_distance
_geom_bond_publ_flag
C1 C2A 1.408(6) y
C1 Pd1 2.082(3) y
C2A C3 1.369(7) y
C2A Pd1 2.126(5) y
C3 Pd1 2.185(3) y
C4 N1 1.359(3) y
C4 N2 1.363(3) y
C4 Pd1 2.067(2) y
C5 C6 1.344(3) y
C5 N1 1.384(3) y
C6 N2 1.383(3) y
C7 N1 1.501(3) y
C7 C8 1.524(3) y
C7 C9 1.524(3) y
C7 C10 1.525(3) y
C11 N2 1.497(3) y
C11 C14 1.528(4) y
C11 C12 1.530(4) y
C11 C13 1.530(4) y
B1 F2 1.356(5) y
B1 F3 1.366(5) y
B1 F4 1.367(4) y
B1 F1 1.432(3) y
F1 Pd1 2.2411(15) y
